data_1543063
loop_
_publ_author_name
'Kharbach, Yassine'
'Kandri Rodi, Youssef'
'Renard, Catherine'
'Essassi, El Mokhtar'
'El Ammari, Lahcen'

_publ_section_title
;
 1-Benzyl-5-bromoindoline-2,3-dione
;
_journal_coeditor_code BT4004
_journal_issue 4
_journal_name_full IUCrData
_journal_page_first x160559
_journal_paper_doi 10.1107/S2414314616005599
_journal_volume 1
_journal_year 2016
_chemical_formula_iupac 'C15 H10 Br N O2'
_chemical_formula_moiety 'C15 H10 Br N O2'
_chemical_formula_sum 'C15 H10 Br N O2'
_chemical_formula_weight 316.15
_chemical_melting_point 427
_chemical_name_systematic
;
1-Benzyl-5-bromoindoline-2,3-dione
;
_space_group_crystal_system orthorhombic
_space_group_IT_number 19
_space_group_name_Hall 'P 2ac 2ab'
_space_group_name_H-M_alt 'P 21 21 21'
_symmetry_space_group_name_Hall 'P 2ac 2ab'
_symmetry_space_group_name_H-M 'P 21 21 21'
_atom_sites_solution_hydrogens geom
_audit_creation_method SHELXL-2014/7
_cell_angle_alpha 90
_cell_angle_beta 90
_cell_angle_gamma 90
_cell_formula_units_Z 4
_cell_length_a 4.52050(10)
_cell_length_b 13.4538(3)
_cell_length_c 21.0436(5)
_cell_measurement_reflns_used 4483
_cell_measurement_temperature 100(2)
_cell_measurement_theta_max 32.434
_cell_measurement_theta_min 1.797
_cell_volume 1279.83(5)
_computing_cell_refinement
;
SAINT-Plus (Bruker, 2009)
;
_computing_data_collection
;
APEX2 (Bruker, 2009)
;
_computing_data_reduction
;
SAINT-Plus (Bruker, 2009)
;
_computing_molecular_graphics
;
ORTEPIII (Burnett & Johnson, 1996) and
ORTEP-3 for Windows (Farrugia, 2012)
;
_computing_publication_material
;
PLATON (Spek, 2009) and publCIF (Westrip, 2010)
;
_computing_structure_refinement
;
SHELXL2014 (Sheldrick, 2015)
;
_computing_structure_solution
;
SHELXS2014 (Sheldrick, 2008)
;
_diffrn_ambient_temperature 100(2)
_diffrn_measured_fraction_theta_full 0.999
_diffrn_measured_fraction_theta_max 0.984
_diffrn_measurement_device_type 'Bruker X8 APEX'
_diffrn_measurement_method '\f and \w scans'
_diffrn_radiation_monochromator graphite
_diffrn_radiation_source 'fine-focus sealed tube'
_diffrn_radiation_type MoK\a
_diffrn_radiation_wavelength 0.71073
_diffrn_reflns_av_R_equivalents 0.0378
_diffrn_reflns_limit_h_max 6
_diffrn_reflns_limit_h_min -6
_diffrn_reflns_limit_k_max 19
_diffrn_reflns_limit_k_min -19
_diffrn_reflns_limit_l_max 31
_diffrn_reflns_limit_l_min -31
_diffrn_reflns_number 40933
_diffrn_reflns_theta_full 25.242
_diffrn_reflns_theta_max 32.434
_diffrn_reflns_theta_min 1.797
_exptl_absorpt_coefficient_mu 3.208
_exptl_absorpt_correction_T_max 0.7457
_exptl_absorpt_correction_T_min 0.6493
_exptl_absorpt_correction_type multi-scan
_exptl_absorpt_process_details
;
(SADABS; Bruker, 2009)
;
_exptl_crystal_colour red
_exptl_crystal_density_diffrn 1.641
_exptl_crystal_description block
_exptl_crystal_F_000 632
_exptl_crystal_size_max 0.360
_exptl_crystal_size_mid 0.320
_exptl_crystal_size_min 0.210
_refine_diff_density_max 0.540
_refine_diff_density_min -0.314
_refine_ls_abs_structure_details
;
Flack <i>x</i> determined using 1538 quotients
[(<i>I</i>^+^)-(<i>I</i>^-^)]/[(<i>I</i>^+^)+(<i>I</i>^-^)]
(Parsons <i>et al.</i>,  2013)
;
_refine_ls_abs_structure_Flack 0.111(2)
_refine_ls_extinction_method none
_refine_ls_goodness_of_fit_ref 1.064
_refine_ls_hydrogen_treatment constr
_refine_ls_matrix_type full
_refine_ls_number_parameters 172
_refine_ls_number_reflns 4484
_refine_ls_number_restraints 0
_refine_ls_restrained_S_all 1.064
_refine_ls_R_factor_all 0.0321
_refine_ls_R_factor_gt 0.0256
_refine_ls_shift/su_max 0.002
_refine_ls_shift/su_mean 0.000
_refine_ls_structure_factor_coef Fsqd
_refine_ls_weighting_details 'w=1/[\s^2^(Fo^2^)+(0.0292P)^2^+0.1626P] where P=(Fo^2^+2Fc^2^)/3'
_refine_ls_weighting_scheme calc
_refine_ls_wR_factor_gt 0.0563
_refine_ls_wR_factor_ref 0.0577
_reflns_number_gt 4045
_reflns_number_total 4484
_reflns_threshold_expression 'I > 2\s(I)'
_cod_data_source_file bt4004sup1.cif
_cod_data_source_block I
_cod_database_code 1543063
_shelx_space_group_comment
;
The symmetry employed for this shelxl refinement is uniquely defined
by the following loop, which should always be used as a source of
symmetry information in preference to the above space-group names.
They are only intended as comments.
;

loop_
_space_group_symop_operation_xyz
'x, y, z'
'-x+1/2, -y, z+1/2'
'-x, y+1/2, -z+1/2'
'x+1/2, -y+1/2, -z'

loop_
_atom_site_type_symbol
_atom_site_label
_atom_site_fract_x
_atom_site_fract_y
_atom_site_fract_z
_atom_site_U_iso_or_equiv
_atom_site_adp_type
_atom_site_calc_flag
_atom_site_occupancy
C C1 -0.4855(5) 0.52077(16) 0.26022(11) 0.0228(5) Uani d 1
C C2 -0.2947(6) 0.53887(15) 0.32114(11) 0.0240(5) Uani d 1
C C3 -0.1280(5) 0.44646(15) 0.33040(10) 0.0188(4) Uani d 1
C C4 0.0679(6) 0.41672(15) 0.37752(10) 0.0215(4) Uani d 1
H H4 0.1217 0.4599 0.4113 0.026 Uiso calc 1
C C5 0.1815(5) 0.32134(16) 0.37318(9) 0.0188(4) Uani d 1
C C6 0.1060(5) 0.25767(15) 0.32387(10) 0.0193(4) Uani d 1
H H6 0.1891 0.1928 0.3224 0.023 Uiso calc 1
C C7 -0.0907(5) 0.28774(14) 0.27636(9) 0.0179(4) Uani d 1
H H7 -0.1428 0.2447 0.2424 0.022 Uiso calc 1
C C8 -0.2063(5) 0.38247(14) 0.28070(10) 0.0167(4) Uani d 1
C C9 -0.5340(5) 0.38185(15) 0.18194(10) 0.0203(4) Uani d 1
H H9A -0.7186 0.4165 0.1698 0.024 Uiso calc 1
H H9B -0.5837 0.3115 0.1906 0.024 Uiso calc 1
C C10 -0.3180(5) 0.38661(16) 0.12731(10) 0.0191(4) Uani d 1
C C11 -0.1799(5) 0.30103(15) 0.10502(10) 0.0204(4) Uani d 1
H H11 -0.2225 0.2387 0.1241 0.024 Uiso calc 1
C C12 0.0198(5) 0.30618(17) 0.05502(10) 0.0243(4) Uani d 1
H H12 0.1159 0.2477 0.0405 0.029 Uiso calc 1
C C13 0.0785(6) 0.39639(19) 0.02647(11) 0.0301(5) Uani d 1
H H13 0.2132 0.3997 -0.0081 0.036 Uiso calc 1
C C14 -0.0587(7) 0.48221(18) 0.04813(11) 0.0314(5) Uani d 1
H H14 -0.0176 0.5442 0.0284 0.038 Uiso calc 1
C C15 -0.2550(6) 0.47753(18) 0.09839(11) 0.0255(5) Uani d 1
H H15 -0.3475 0.5365 0.1133 0.031 Uiso calc 1
Br Br1 0.44066(5) 0.27424(2) 0.43746(2) 0.02327(6) Uani d 1
N N1 -0.4148(4) 0.42721(12) 0.23980(8) 0.0189(3) Uani d 1
O O1 -0.6580(5) 0.57789(13) 0.23682(9) 0.0341(4) Uani d 1
O O2 -0.2970(5) 0.61533(13) 0.35125(9) 0.0359(5) Uani d 1

loop_
_atom_site_aniso_label
_atom_site_aniso_U_11
_atom_site_aniso_U_22
_atom_site_aniso_U_33
_atom_site_aniso_U_12
_atom_site_aniso_U_13
_atom_site_aniso_U_23
C1 0.0233(11) 0.0170(9) 0.0281(11) 0.0025(8) 0.0062(9) 0.0024(8)
C2 0.0264(11) 0.0164(10) 0.0291(11) -0.0002(9) 0.0055(10) -0.0018(8)
C3 0.0215(11) 0.0137(8) 0.0211(9) -0.0023(7) 0.0044(8) -0.0027(7)
C4 0.0232(10) 0.0203(9) 0.0211(9) -0.0044(9) 0.0029(10) -0.0037(7)
C5 0.0165(9) 0.0227(10) 0.0172(9) -0.0007(9) 0.0012(8) 0.0017(7)
C6 0.0195(10) 0.0161(9) 0.0223(9) 0.0030(7) 0.0026(8) -0.0003(7)
C7 0.0198(10) 0.0143(8) 0.0197(8) -0.0010(8) 0.0009(8) -0.0017(6)
C8 0.0159(9) 0.0150(9) 0.0193(9) -0.0011(8) 0.0037(8) 0.0005(7)
C9 0.0167(9) 0.0206(9) 0.0235(9) -0.0015(8) -0.0009(9) 0.0012(7)
C10 0.0159(9) 0.0221(10) 0.0193(9) -0.0017(8) -0.0032(8) 0.0023(8)
C11 0.0191(9) 0.0207(10) 0.0214(9) -0.0018(8) -0.0034(9) 0.0007(7)
C12 0.0225(10) 0.0291(10) 0.0214(10) -0.0021(8) -0.0004(9) -0.0028(8)
C13 0.0294(12) 0.0394(13) 0.0216(10) -0.0062(12) 0.0026(11) 0.0036(9)
C14 0.0376(12) 0.0279(11) 0.0287(11) -0.0056(12) 0.0018(11) 0.0101(9)
C15 0.0272(12) 0.0223(10) 0.0269(11) -0.0017(9) -0.0018(9) 0.0041(9)
Br1 0.02127(10) 0.03034(11) 0.01820(9) -0.00156(9) -0.00057(9) 0.00275(8)
N1 0.0196(9) 0.0146(7) 0.0224(8) 0.0003(7) 0.0014(8) 0.0011(6)
O1 0.0394(10) 0.0225(8) 0.0403(10) 0.0128(8) 0.0027(9) 0.0045(7)
O2 0.0460(12) 0.0182(8) 0.0434(11) 0.0034(8) 0.0027(10) -0.0095(7)

loop_
_atom_type_symbol
_atom_type_description
_atom_type_scat_dispersion_real
_atom_type_scat_dispersion_imag
_atom_type_scat_source
C C 0.0033 0.0016 'International Tables Vol C Tables 4.2.6.8 and 6.1.1.4'
H H 0.0000 0.0000 'International Tables Vol C Tables 4.2.6.8 and 6.1.1.4'
Br Br -0.2901 2.4595 'International Tables Vol C Tables 4.2.6.8 and 6.1.1.4'
N N 0.0061 0.0033 'International Tables Vol C Tables 4.2.6.8 and 6.1.1.4'
O O 0.0106 0.0060 'International Tables Vol C Tables 4.2.6.8 and 6.1.1.4'
I I -0.4742 1.8119 'International Tables Vol C Tables 4.2.6.8 and 6.1.1.4'

loop_
_geom_angle_atom_site_label_1
_geom_angle_atom_site_label_2
_geom_angle_atom_site_label_3
_geom_angle
O1 C1 N1 127.7(2)
O1 C1 C2 126.5(2)
N1 C1 C2 105.78(18)
O2 C2 C3 131.0(2)
O2 C2 C1 123.9(2)
C3 C2 C1 105.08(18)
C4 C3 C8 121.17(19)
C4 C3 C2 131.8(2)
C8 C3 C2 107.0(2)
C5 C4 C3 117.15(19)
C5 C4 H4 121.4
C3 C4 H4 121.4
C4 C5 C6 122.0(2)
C4 C5 Br1 119.41(16)
C6 C5 Br1 118.58(16)
C5 C6 C7 120.82(19)
C5 C6 H6 119.6
C7 C6 H6 119.6
C8 C7 C6 117.44(19)
C8 C7 H7 121.3
C6 C7 H7 121.3
C7 C8 C3 121.4(2)
C7 C8 N1 127.32(19)
C3 C8 N1 111.23(18)
N1 C9 C10 112.18(18)
N1 C9 H9A 109.2
C10 C9 H9A 109.2
N1 C9 H9B 109.2
C10 C9 H9B 109.2
H9A C9 H9B 107.9
C11 C10 C15 119.1(2)
C11 C10 C9 120.78(19)
C15 C10 C9 120.1(2)
C12 C11 C10 120.4(2)
C12 C11 H11 119.8
C10 C11 H11 119.8
C13 C12 C11 119.9(2)
C13 C12 H12 120.0
C11 C12 H12 120.0
C12 C13 C14 120.2(2)
C12 C13 H13 119.9
C14 C13 H13 119.9
C15 C14 C13 120.0(2)
C15 C14 H14 120.0
C13 C14 H14 120.0
C14 C15 C10 120.3(2)
C14 C15 H15 119.8
C10 C15 H15 119.8
C1 N1 C8 110.91(18)
C1 N1 C9 123.96(19)
C8 N1 C9 125.09(17)

loop_
_geom_bond_atom_site_label_1
_geom_bond_atom_site_label_2
_geom_bond_distance
C1 O1 1.201(3)
C1 N1 1.368(3)
C1 C2 1.564(3)
C2 O2 1.208(3)
C2 C3 1.467(3)
C3 C4 1.388(3)
C3 C8 1.400(3)
C4 C5 1.385(3)
C4 H4 0.9500
C5 C6 1.388(3)
C5 Br1 1.898(2)
C6 C7 1.398(3)
C6 H6 0.9500
C7 C8 1.381(3)
C7 H7 0.9500
C8 N1 1.411(3)
C9 N1 1.465(3)
C9 C10 1.510(3)
C9 H9A 0.9900
C9 H9B 0.9900
C10 C11 1.391(3)
C10 C15 1.396(3)
C11 C12 1.388(3)
C11 H11 0.9500
C12 C13 1.380(3)
C12 H12 0.9500
C13 C14 1.388(4)
C13 H13 0.9500
C14 C15 1.382(3)
C14 H14 0.9500
C15 H15 0.9500

loop_
_geom_hbond_atom_site_label_D
_geom_hbond_atom_site_label_H
_geom_hbond_atom_site_label_A
_geom_hbond_site_symmetry_A
_geom_hbond_distance_DH
_geom_hbond_distance_HA
_geom_hbond_distance_DA
_geom_hbond_angle_DHA
C7 H7 O1 3_445 0.95 2.46 3.056(2) 120.9

_cod_database_fobs_code 1543063
